data_4025927
loop_
_publ_author_name
'Gerald Kagan'
'Weibin Li'
'Chengzao Sun'
'Russell Hopson'
'Paul G. Williard'

_publ_contact_author_address
;324 Brook Street
Department of Chemistry
Brown University
Providence, Rhode Island 02912
USA
;
_publ_contact_author_email pgw@brown.edu
_publ_contact_author_name 'Paul Williard'
_publ_contact_author_phone 401-863-3589
_publ_section_title
;
 Synthesis, Characterization, and Reaction of a Ketone-Derived
 1,4-Dienolate Compound
;
_journal_name_full 'Journal of Organic Chemistry'
_journal_page_first 65
_journal_page_last 70
_journal_paper_doi 10.1021/jo1015163
_journal_volume 76
_journal_year 2011
_chemical_formula_sum 'C19 H28 O3'
_chemical_formula_weight 304.41
_space_group_IT_number 15
_symmetry_cell_setting monoclinic
_symmetry_Int_Tables_number 15
_symmetry_space_group_name_Hall '-C 2yc'
_symmetry_space_group_name_H-M 'C 1 2/c 1'
_atom_sites_solution_hydrogens geom
_atom_sites_solution_primary direct
_atom_sites_solution_secondary difmap
_audit_creation_method SHELXL-97
_audit_update_record
;
2010-08-02 # Formatted by publCIF
;
_cell_angle_alpha 90.00
_cell_angle_beta 104.389(4)
_cell_angle_gamma 90.00
_cell_formula_units_Z 16
_cell_length_a 45.395(13)
_cell_length_b 9.133(3)
_cell_length_c 16.710(5)
_cell_measurement_reflns_used 7432
_cell_measurement_temperature 196(2)
_cell_measurement_theta_max 27.93
_cell_measurement_theta_min 2.28
_cell_volume 6711(4)
_computing_cell_refinement 'Bruker SAINT'
_computing_data_collection 'Bruker APEX2'
_computing_data_reduction 'Bruker SAINT'
_computing_molecular_graphics 'Bruker SHELXTL'
_computing_publication_material 'Bruker SHELXTL'
_computing_structure_refinement 'SHELXL-97 (Sheldrick, 2008)'
_computing_structure_solution 'SHELXS-97 (Sheldrick, 2008)'
_diffrn_ambient_temperature 196(2)
_diffrn_measured_fraction_theta_full 0.980
_diffrn_measured_fraction_theta_max 0.980
_diffrn_measurement_device_type 'Bruker APEX-II CCD'
_diffrn_measurement_method '\f and \w scans'
_diffrn_radiation_monochromator graphite
_diffrn_radiation_type MoK\a
_diffrn_radiation_wavelength 0.71073
_diffrn_reflns_av_R_equivalents 0.1073
_diffrn_reflns_av_sigmaI/netI 0.0801
_diffrn_reflns_limit_h_max 60
_diffrn_reflns_limit_h_min -59
_diffrn_reflns_limit_k_max 11
_diffrn_reflns_limit_k_min -12
_diffrn_reflns_limit_l_max 21
_diffrn_reflns_limit_l_min -22
_diffrn_reflns_number 39032
_diffrn_reflns_theta_full 28.17
_diffrn_reflns_theta_max 28.17
_diffrn_reflns_theta_min 0.93
_diffrn_source 'fine-focus sealed tube'
_exptl_absorpt_coefficient_mu 0.080
_exptl_absorpt_correction_T_max 0.9804
_exptl_absorpt_correction_T_min 0.9765
_exptl_absorpt_correction_type empirical
_exptl_crystal_colour yellow
_exptl_crystal_density_diffrn 1.205
_exptl_crystal_density_meas 0
_exptl_crystal_description chunk
_exptl_crystal_F_000 2656
_exptl_crystal_size_max 0.30
_exptl_crystal_size_mid 0.25
_exptl_crystal_size_min 0.25
_refine_diff_density_max 0.429
_refine_diff_density_min -0.337
_refine_diff_density_rms 0.079
_refine_ls_extinction_coef 0.0092(6)
_refine_ls_extinction_expression Fc^*^=kFc[1+0.001xFc^2^\l^3^/sin(2\q)]^-1/4^
_refine_ls_extinction_method SHELXL
_refine_ls_goodness_of_fit_ref 1.037
_refine_ls_hydrogen_treatment constr
_refine_ls_matrix_type full
_refine_ls_number_parameters 412
_refine_ls_number_reflns 8079
_refine_ls_number_restraints 0
_refine_ls_restrained_S_all 1.037
_refine_ls_R_factor_all 0.0859
_refine_ls_R_factor_gt 0.0608
_refine_ls_shift/su_max 0.001
_refine_ls_shift/su_mean 0.000
_refine_ls_structure_factor_coef Fsqd
_refine_ls_weighting_details 'calc w=1/[\s^2^(Fo^2^)+(0.0782P)^2^+2.1463P] where P=(Fo^2^+2Fc^2^)/3'
_refine_ls_weighting_scheme calc
_refine_ls_wR_factor_gt 0.1452
_refine_ls_wR_factor_ref 0.1642
_reflns_number_gt 5853
_reflns_number_total 8079
_reflns_threshold_expression >2sigma(I)
_cod_data_source_file jo1015163_si_002_2.cif
_cod_data_source_block czs24_0m
_cod_original_cell_volume 6711(3)
_cod_original_sg_symbol_H-M 'C 2/c'
_cod_database_code 4025927

loop_
_symmetry_equiv_pos_as_xyz
'x, y, z'
'-x, y, -z+1/2'
'x+1/2, y+1/2, z'
'-x+1/2, y+1/2, -z+1/2'
'-x, -y, -z'
'x, -y, z-1/2'
'-x+1/2, -y+1/2, -z'
'x+1/2, -y+1/2, z-1/2'

loop_
_atom_site_label
_atom_site_type_symbol
_atom_site_fract_x
_atom_site_fract_y
_atom_site_fract_z
_atom_site_U_iso_or_equiv
_atom_site_adp_type
_atom_site_occupancy
_atom_site_symmetry_multiplicity
_atom_site_calc_flag
_atom_site_refinement_flags
C1 C 0.29239(4) 0.17495(18) 1.03857(10) 0.0212(3) Uani 1 1 d .
C2 C 0.29700(4) 0.33895(18) 1.06187(10) 0.0217(4) Uani 1 1 d .
H2 H 0.2767 0.3829 1.0496 0.026 Uiso 1 1 calc R
C3 C 0.31048(4) 0.3613(2) 1.15258(11) 0.0278(4) Uani 1 1 d .
H3 H 0.3032 0.4420 1.1757 0.033 Uiso 1 1 calc R
C4 C 0.33154(4) 0.2813(2) 1.20504(11) 0.0325(4) Uani 1 1 d .
H4 H 0.3361 0.3125 1.2597 0.039 Uiso 1 1 calc R
C5 C 0.34834(5) 0.1533(2) 1.18949(12) 0.0326(4) Uani 1 1 d .
H5 H 0.3637 0.1215 1.2340 0.039 Uiso 1 1 calc R
C6 C 0.34484(4) 0.0752(2) 1.12041(11) 0.0276(4) Uani 1 1 d .
H6 H 0.3586 -0.0010 1.1225 0.033 Uiso 1 1 calc R
C7 C 0.32177(4) 0.09415(18) 1.04022(10) 0.0226(4) Uani 1 1 d .
H7 H 0.3163 -0.0037 1.0173 0.027 Uiso 1 1 calc R
C8 C 0.32268(5) 0.6476(2) 0.93019(14) 0.0410(5) Uani 1 1 d .
H8A H 0.3276 0.7497 0.9375 0.061 Uiso 1 1 calc R
H8B H 0.3048 0.6359 0.8857 0.061 Uiso 1 1 calc R
H8C H 0.3394 0.5960 0.9174 0.061 Uiso 1 1 calc R
C9 C 0.28681(5) 0.6524(2) 1.02063(15) 0.0393(5) Uani 1 1 d .
H9A H 0.2840 0.6267 1.0740 0.059 Uiso 1 1 calc R
H9B H 0.2701 0.6151 0.9785 0.059 Uiso 1 1 calc R
H9C H 0.2876 0.7570 1.0161 0.059 Uiso 1 1 calc R
C10 C 0.34301(5) 0.6314(2) 1.08250(14) 0.0369(5) Uani 1 1 d .
H10A H 0.3435 0.7362 1.0873 0.055 Uiso 1 1 calc R
H10B H 0.3619 0.5975 1.0729 0.055 Uiso 1 1 calc R
H10C H 0.3402 0.5891 1.1327 0.055 Uiso 1 1 calc R
C11 C 0.31666(4) 0.58571(19) 1.01002(13) 0.0295(4) Uani 1 1 d .
C12 C 0.31453(4) 0.41609(18) 1.00331(10) 0.0222(4) Uani 1 1 d .
C13 C 0.34436(4) 0.33330(18) 1.00867(11) 0.0225(4) Uani 1 1 d .
H13A H 0.3564 0.3792 0.9752 0.027 Uiso 1 1 calc R
H13B H 0.3564 0.3251 1.0652 0.027 Uiso 1 1 calc R
C14 C 0.33188(4) 0.18451(18) 0.97357(10) 0.0207(3) Uani 1 1 d .
H14 H 0.3455 0.1313 0.9466 0.025 Uiso 1 1 calc R
C15 C 0.30040(4) 0.22664(18) 0.91312(10) 0.0211(3) Uani 1 1 d .
C16 C 0.29452(4) 0.1796(2) 0.82279(11) 0.0269(4) Uani 1 1 d .
C17 C 0.26281(5) 0.2304(3) 0.77494(12) 0.0427(5) Uani 1 1 d .
H17A H 0.2477 0.1852 0.7980 0.064 Uiso 1 1 calc R
H17B H 0.2595 0.2028 0.7179 0.064 Uiso 1 1 calc R
H17C H 0.2614 0.3349 0.7790 0.064 Uiso 1 1 calc R
C18 C 0.31845(5) 0.2504(2) 0.78441(12) 0.0357(5) Uani 1 1 d .
H18A H 0.3170 0.3550 0.7873 0.053 Uiso 1 1 calc R
H18B H 0.3149 0.2208 0.7277 0.053 Uiso 1 1 calc R
H18C H 0.3384 0.2196 0.8142 0.053 Uiso 1 1 calc R
C19 C 0.29671(5) 0.0127(2) 0.81780(12) 0.0369(5) Uani 1 1 d .
H19A H 0.3168 -0.0182 0.8461 0.055 Uiso 1 1 calc R
H19B H 0.2926 -0.0167 0.7609 0.055 Uiso 1 1 calc R
H19C H 0.2821 -0.0315 0.8432 0.055 Uiso 1 1 calc R
C20 C 0.04274(4) 0.47849(18) 0.50357(10) 0.0206(3) Uani 1 1 d .
C21 C 0.04697(4) 0.51828(18) 0.59576(10) 0.0203(3) Uani 1 1 d .
H21 H 0.0265 0.5339 0.6036 0.024 Uiso 1 1 calc R
C22 C 0.06040(4) 0.39403(19) 0.65157(11) 0.0251(4) Uani 1 1 d .
H22 H 0.0528 0.3823 0.6980 0.030 Uiso 1 1 calc R
C23 C 0.08173(4) 0.2977(2) 0.64390(12) 0.0301(4) Uani 1 1 d .
H23 H 0.0861 0.2251 0.6842 0.036 Uiso 1 1 calc R
C24 C 0.09907(4) 0.2901(2) 0.58154(13) 0.0330(4) Uani 1 1 d .
H24 H 0.1148 0.2220 0.5918 0.040 Uiso 1 1 calc R
C25 C 0.09576(4) 0.3664(2) 0.51179(12) 0.0296(4) Uani 1 1 d .
H25 H 0.1100 0.3475 0.4816 0.036 Uiso 1 1 calc R
C26 C 0.07222(4) 0.47799(19) 0.47586(11) 0.0232(4) Uani 1 1 d .
H26 H 0.0669 0.4652 0.4157 0.028 Uiso 1 1 calc R
C27 C 0.09162(4) 0.6619(2) 0.76712(11) 0.0302(4) Uani 1 1 d .
H27A H 0.0926 0.7047 0.8202 0.045 Uiso 1 1 calc R
H27B H 0.1107 0.6754 0.7533 0.045 Uiso 1 1 calc R
H27C H 0.0874 0.5591 0.7689 0.045 Uiso 1 1 calc R
C28 C 0.03582(4) 0.7209(2) 0.72502(12) 0.0326(4) Uani 1 1 d .
H28A H 0.0320 0.6194 0.7335 0.049 Uiso 1 1 calc R
H28B H 0.0198 0.7592 0.6813 0.049 Uiso 1 1 calc R
H28C H 0.0367 0.7745 0.7750 0.049 Uiso 1 1 calc R
C29 C 0.07411(5) 0.9001(2) 0.70064(12) 0.0335(4) Uani 1 1 d .
H29A H 0.0764 0.9402 0.7550 0.050 Uiso 1 1 calc R
H29B H 0.0580 0.9506 0.6624 0.050 Uiso 1 1 calc R
H29C H 0.0928 0.9117 0.6841 0.050 Uiso 1 1 calc R
C30 C 0.06406(4) 0.67006(18) 0.61461(10) 0.0195(3) Uani 1 1 d .
C31 C 0.09376(4) 0.66225(19) 0.58713(10) 0.0213(3) Uani 1 1 d .
H31A H 0.1063 0.5803 0.6123 0.026 Uiso 1 1 calc R
H31B H 0.1054 0.7522 0.5994 0.026 Uiso 1 1 calc R
C32 C 0.08118(4) 0.64041(18) 0.49398(10) 0.0221(4) Uani 1 1 d .
H32 H 0.0944 0.6790 0.4608 0.027 Uiso 1 1 calc R
C33 C 0.04916(4) 0.71885(18) 0.47708(10) 0.0204(3) Uani 1 1 d .
C34 C 0.04186(4) 0.84056(19) 0.41215(10) 0.0262(4) Uani 1 1 d .
C35 C 0.00903(5) 0.8923(2) 0.40153(12) 0.0351(5) Uani 1 1 d .
H35A H 0.0060 0.9211 0.4542 0.053 Uiso 1 1 calc R
H35B H -0.0047 0.8139 0.3793 0.053 Uiso 1 1 calc R
H35C H 0.0051 0.9742 0.3644 0.053 Uiso 1 1 calc R
C36 C 0.06386(5) 0.9686(2) 0.44079(13) 0.0380(5) Uani 1 1 d .
H36A H 0.0611 1.0063 0.4921 0.057 Uiso 1 1 calc R
H36B H 0.0598 1.0445 0.3998 0.057 Uiso 1 1 calc R
H36C H 0.0844 0.9350 0.4484 0.057 Uiso 1 1 calc R
C37 C 0.04533(5) 0.7803(2) 0.32966(11) 0.0358(5) Uani 1 1 d .
H37A H 0.0397 0.8544 0.2879 0.054 Uiso 1 1 calc R
H37B H 0.0324 0.6965 0.3144 0.054 Uiso 1 1 calc R
H37C H 0.0661 0.7522 0.3349 0.054 Uiso 1 1 calc R
C38 C 0.06623(4) 0.73618(19) 0.70148(10) 0.0239(4) Uani 1 1 d .
O1 O 0.27462(3) 0.10061(14) 1.08141(8) 0.0268(3) Uani 1 1 d .
H1 H 0.2598 0.1506 1.0829 0.040 Uiso 1 1 calc R
O2 O 0.27774(3) 0.16745(13) 0.95045(7) 0.0218(3) Uani 1 1 d .
O3 O 0.29810(3) 0.38148(12) 0.91942(7) 0.0234(3) Uani 1 1 d .
O4 O 0.02600(3) 0.35296(13) 0.47952(8) 0.0261(3) Uani 1 1 d .
H4A H 0.0123 0.3479 0.5036 0.039 Uiso 1 1 calc R
O5 O 0.02720(3) 0.60251(12) 0.45555(7) 0.0212(3) Uani 1 1 d .
O6 O 0.04692(3) 0.77258(12) 0.55479(7) 0.0204(3) Uani 1 1 d .

loop_
_atom_site_aniso_label
_atom_site_aniso_U_11
_atom_site_aniso_U_22
_atom_site_aniso_U_33
_atom_site_aniso_U_23
_atom_site_aniso_U_13
_atom_site_aniso_U_12
C1 0.0179(8) 0.0259(8) 0.0184(8) 0.0006(6) 0.0022(6) -0.0035(6)
C2 0.0161(8) 0.0249(8) 0.0242(8) -0.0018(7) 0.0050(7) -0.0007(6)
C3 0.0257(9) 0.0310(9) 0.0275(9) -0.0082(7) 0.0082(7) -0.0058(7)
C4 0.0330(11) 0.0418(11) 0.0205(9) -0.0056(8) 0.0024(8) -0.0051(8)
C5 0.0295(10) 0.0393(10) 0.0245(9) 0.0044(8) -0.0015(8) 0.0001(8)
C6 0.0243(9) 0.0280(9) 0.0283(9) 0.0048(7) 0.0021(7) 0.0027(7)
C7 0.0219(9) 0.0226(8) 0.0217(8) -0.0004(6) 0.0027(7) -0.0011(7)
C8 0.0440(13) 0.0268(10) 0.0550(14) 0.0094(9) 0.0178(11) -0.0034(9)
C9 0.0320(11) 0.0243(9) 0.0631(15) -0.0029(9) 0.0145(10) 0.0041(8)
C10 0.0318(11) 0.0282(9) 0.0507(13) -0.0091(9) 0.0107(9) -0.0074(8)
C11 0.0253(9) 0.0220(8) 0.0422(11) -0.0006(8) 0.0101(8) -0.0017(7)
C12 0.0188(8) 0.0232(8) 0.0239(8) -0.0005(7) 0.0044(7) -0.0004(6)
C13 0.0181(8) 0.0243(8) 0.0256(9) 0.0012(7) 0.0067(7) -0.0013(6)
C14 0.0168(8) 0.0237(8) 0.0212(8) 0.0000(6) 0.0038(6) 0.0029(6)
C15 0.0179(8) 0.0251(8) 0.0212(8) 0.0010(6) 0.0062(6) 0.0001(6)
C16 0.0236(9) 0.0364(10) 0.0200(8) -0.0002(7) 0.0043(7) 0.0020(7)
C17 0.0306(11) 0.0707(15) 0.0232(10) -0.0028(10) -0.0004(8) 0.0099(10)
C18 0.0365(11) 0.0489(12) 0.0242(9) 0.0043(9) 0.0126(8) 0.0023(9)
C19 0.0455(13) 0.0397(11) 0.0246(10) -0.0092(8) 0.0071(9) -0.0026(9)
C20 0.0178(8) 0.0226(8) 0.0204(8) -0.0017(6) 0.0025(6) -0.0003(6)
C21 0.0157(8) 0.0261(8) 0.0191(8) 0.0006(6) 0.0042(6) -0.0001(6)
C22 0.0242(9) 0.0272(8) 0.0222(8) 0.0033(7) 0.0026(7) -0.0035(7)
C23 0.0290(10) 0.0260(9) 0.0311(10) 0.0040(7) -0.0007(8) -0.0005(7)
C24 0.0261(10) 0.0287(9) 0.0415(11) -0.0026(8) 0.0036(8) 0.0067(8)
C25 0.0215(9) 0.0322(9) 0.0355(10) -0.0089(8) 0.0079(8) 0.0017(7)
C26 0.0208(9) 0.0287(9) 0.0203(8) -0.0049(7) 0.0055(7) 0.0001(7)
C27 0.0297(10) 0.0397(10) 0.0176(8) -0.0009(7) -0.0008(7) 0.0017(8)
C28 0.0305(10) 0.0452(11) 0.0241(9) -0.0055(8) 0.0103(8) 0.0011(8)
C29 0.0442(12) 0.0310(10) 0.0240(9) -0.0078(8) 0.0062(8) -0.0022(8)
C30 0.0175(8) 0.0240(8) 0.0165(8) 0.0012(6) 0.0035(6) 0.0021(6)
C31 0.0167(8) 0.0268(8) 0.0199(8) -0.0012(6) 0.0037(6) -0.0019(6)
C32 0.0201(8) 0.0284(8) 0.0193(8) -0.0007(7) 0.0076(6) -0.0022(7)
C33 0.0210(8) 0.0253(8) 0.0149(7) -0.0016(6) 0.0046(6) -0.0020(7)
C34 0.0311(10) 0.0284(9) 0.0184(8) 0.0033(7) 0.0051(7) -0.0008(7)
C35 0.0380(11) 0.0365(10) 0.0287(10) 0.0073(8) 0.0042(8) 0.0088(9)
C36 0.0469(13) 0.0331(10) 0.0305(10) 0.0086(8) 0.0029(9) -0.0093(9)
C37 0.0444(12) 0.0444(11) 0.0190(9) 0.0036(8) 0.0084(8) -0.0019(9)
C38 0.0251(9) 0.0299(9) 0.0163(8) -0.0022(7) 0.0042(7) 0.0009(7)
O1 0.0241(7) 0.0324(7) 0.0258(6) 0.0020(5) 0.0098(5) -0.0055(5)
O2 0.0169(6) 0.0288(6) 0.0189(6) -0.0012(5) 0.0033(5) -0.0034(5)
O3 0.0211(6) 0.0251(6) 0.0235(6) 0.0021(5) 0.0044(5) 0.0034(5)
O4 0.0228(7) 0.0260(6) 0.0287(7) -0.0044(5) 0.0049(5) -0.0042(5)
O5 0.0178(6) 0.0253(6) 0.0193(6) 0.0008(5) 0.0026(4) -0.0006(5)
O6 0.0215(6) 0.0244(6) 0.0151(5) 0.0004(4) 0.0041(4) 0.0029(5)

loop_
_atom_type_symbol
_atom_type_description
_atom_type_scat_dispersion_real
_atom_type_scat_dispersion_imag
_atom_type_scat_source
C C 0.0033 0.0016 'International Tables Vol C Tables 4.2.6.8 and 6.1.1.4'
H H 0.0000 0.0000 'International Tables Vol C Tables 4.2.6.8 and 6.1.1.4'
O O 0.0106 0.0060 'International Tables Vol C Tables 4.2.6.8 and 6.1.1.4'

loop_
_geom_angle_atom_site_label_1
_geom_angle_atom_site_label_2
_geom_angle_atom_site_label_3
_geom_angle
O1 C1 O2 108.74(13)
O1 C1 C7 112.01(14)
O2 C1 C7 99.99(13)
O1 C1 C2 113.88(14)
O2 C1 C2 107.36(13)
C7 C1 C2 113.70(14)
C3 C2 C1 112.40(14)
C3 C2 C12 115.16(14)
C1 C2 C12 109.56(13)
C3 C2 H2 106.4
C1 C2 H2 106.4
C12 C2 H2 106.4
C4 C3 C2 129.16(17)
C4 C3 H3 115.4
C2 C3 H3 115.4
C3 C4 C5 129.88(18)
C3 C4 H4 115.1
C5 C4 H4 115.1
C6 C5 C4 129.08(18)
C6 C5 H5 115.5
C4 C5 H5 115.5
C5 C6 C7 128.47(17)
C5 C6 H6 115.8
C7 C6 H6 115.8
C6 C7 C1 119.35(15)
C6 C7 C14 116.18(14)
C1 C7 C14 98.31(13)
C6 C7 H7 107.4
C1 C7 H7 107.4
C14 C7 H7 107.4
C11 C8 H8A 109.5
C11 C8 H8B 109.5
H8A C8 H8B 109.5
C11 C8 H8C 109.5
H8A C8 H8C 109.5
H8B C8 H8C 109.5
C11 C9 H9A 109.5
C11 C9 H9B 109.5
H9A C9 H9B 109.5
C11 C9 H9C 109.5
H9A C9 H9C 109.5
H9B C9 H9C 109.5
C11 C10 H10A 109.5
C11 C10 H10B 109.5
H10A C10 H10B 109.5
C11 C10 H10C 109.5
H10A C10 H10C 109.5
H10B C10 H10C 109.5
C10 C11 C8 108.28(17)
C10 C11 C9 109.79(17)
C8 C11 C9 107.89(17)
C10 C11 C12 110.52(15)
C8 C11 C12 109.01(16)
C9 C11 C12 111.26(15)
O3 C12 C13 100.57(13)
O3 C12 C11 107.15(14)
C13 C12 C11 116.67(14)
O3 C12 C2 106.60(13)
C13 C12 C2 108.57(14)
C11 C12 C2 115.70(14)
C14 C13 C12 100.25(13)
C14 C13 H13A 111.7
C12 C13 H13A 111.7
C14 C13 H13B 111.7
C12 C13 H13B 111.7
H13A C13 H13B 109.5
C13 C14 C7 110.22(14)
C13 C14 C15 102.62(13)
C7 C14 C15 101.96(13)
C13 C14 H14 113.6
C7 C14 H14 113.6
C15 C14 H14 113.6
O3 C15 O2 105.58(12)
O3 C15 C16 110.75(14)
O2 C15 C16 110.82(14)
O3 C15 C14 105.43(13)
O2 C15 C14 105.24(13)
C16 C15 C14 118.13(14)
C15 C16 C19 109.64(15)
C15 C16 C17 109.93(15)
C19 C16 C17 109.75(17)
C15 C16 C18 109.05(15)
C19 C16 C18 109.52(16)
C17 C16 C18 108.94(16)
C16 C17 H17A 109.5
C16 C17 H17B 109.5
H17A C17 H17B 109.5
C16 C17 H17C 109.5
H17A C17 H17C 109.5
H17B C17 H17C 109.5
C16 C18 H18A 109.5
C16 C18 H18B 109.5
H18A C18 H18B 109.5
C16 C18 H18C 109.5
H18A C18 H18C 109.5
H18B C18 H18C 109.5
C16 C19 H19A 109.5
C16 C19 H19B 109.5
H19A C19 H19B 109.5
C16 C19 H19C 109.5
H19A C19 H19C 109.5
H19B C19 H19C 109.5
O4 C20 O5 109.15(13)
O4 C20 C26 111.82(14)
O5 C20 C26 100.13(13)
O4 C20 C21 114.11(14)
O5 C20 C21 106.72(13)
C26 C20 C21 113.74(13)
C22 C21 C20 111.86(14)
C22 C21 C30 115.87(14)
C20 C21 C30 109.74(13)
C22 C21 H21 106.2
C20 C21 H21 106.2
C30 C21 H21 106.2
C23 C22 C21 129.09(17)
C23 C22 H22 115.5
C21 C22 H22 115.5
C22 C23 C24 129.25(18)
C22 C23 H23 115.4
C24 C23 H23 115.4
C25 C24 C23 129.59(18)
C25 C24 H24 115.2
C23 C24 H24 115.2
C24 C25 C26 128.52(18)
C24 C25 H25 115.7
C26 C25 H25 115.7
C25 C26 C20 118.44(15)
C25 C26 C32 116.71(15)
C20 C26 C32 98.38(13)
C25 C26 H26 107.5
C20 C26 H26 107.5
C32 C26 H26 107.5
C38 C27 H27A 109.5
C38 C27 H27B 109.5
H27A C27 H27B 109.5
C38 C27 H27C 109.5
H27A C27 H27C 109.5
H27B C27 H27C 109.5
C38 C28 H28A 109.5
C38 C28 H28B 109.5
H28A C28 H28B 109.5
C38 C28 H28C 109.5
H28A C28 H28C 109.5
H28B C28 H28C 109.5
C38 C29 H29A 109.5
C38 C29 H29B 109.5
H29A C29 H29B 109.5
C38 C29 H29C 109.5
H29A C29 H29C 109.5
H29B C29 H29C 109.5
O6 C30 C31 100.68(12)
O6 C30 C38 107.01(13)
C31 C30 C38 116.28(14)
O6 C30 C21 106.07(12)
C31 C30 C21 108.93(13)
C38 C30 C21 116.19(13)
C30 C31 C32 100.19(13)
C30 C31 H31A 111.7
C32 C31 H31A 111.7
C30 C31 H31B 111.7
C32 C31 H31B 111.7
H31A C31 H31B 109.5
C31 C32 C26 109.69(14)
C31 C32 C33 102.51(13)
C26 C32 C33 102.37(13)
C31 C32 H32 113.7
C26 C32 H32 113.7
C33 C32 H32 113.7
O6 C33 O5 106.39(12)
O6 C33 C34 110.25(13)
O5 C33 C34 110.13(13)
O6 C33 C32 105.40(13)
O5 C33 C32 104.99(13)
C34 C33 C32 118.87(14)
C37 C34 C35 108.80(16)
C37 C34 C33 108.97(15)
C35 C34 C33 109.82(15)
C37 C34 C36 110.51(16)
C35 C34 C36 109.91(16)
C33 C34 C36 108.82(15)
C34 C35 H35A 109.5
C34 C35 H35B 109.5
H35A C35 H35B 109.5
C34 C35 H35C 109.5
H35A C35 H35C 109.5
H35B C35 H35C 109.5
C34 C36 H36A 109.5
C34 C36 H36B 109.5
H36A C36 H36B 109.5
C34 C36 H36C 109.5
H36A C36 H36C 109.5
H36B C36 H36C 109.5
C34 C37 H37A 109.5
C34 C37 H37B 109.5
H37A C37 H37B 109.5
C34 C37 H37C 109.5
H37A C37 H37C 109.5
H37B C37 H37C 109.5
C28 C38 C27 109.88(15)
C28 C38 C29 108.48(15)
C27 C38 C29 107.50(15)
C28 C38 C30 110.64(14)
C27 C38 C30 110.95(14)
C29 C38 C30 109.30(14)
C1 O1 H1 109.5
C15 O2 C1 103.00(12)
C15 O3 C12 104.98(12)
C20 O4 H4A 109.5
C33 O5 C20 102.99(12)
C33 O6 C30 105.11(12)

loop_
_geom_bond_atom_site_label_1
_geom_bond_atom_site_label_2
_geom_bond_distance
C1 O1 1.382(2)
C1 O2 1.459(2)
C1 C7 1.519(2)
C1 C2 1.549(2)
C2 C3 1.501(2)
C2 C12 1.573(2)
C2 H2 0.9800
C3 C4 1.341(3)
C3 H3 0.9300
C4 C5 1.454(3)
C4 H4 0.9300
C5 C6 1.332(3)
C5 H5 0.9300
C6 C7 1.492(2)
C6 H6 0.9300
C7 C14 1.545(2)
C7 H7 0.9800
C8 C11 1.535(3)
C8 H8A 0.9600
C8 H8B 0.9600
C8 H8C 0.9600
C9 C11 1.535(3)
C9 H9A 0.9600
C9 H9B 0.9600
C9 H9C 0.9600
C10 C11 1.534(3)
C10 H10A 0.9600
C10 H10B 0.9600
C10 H10C 0.9600
C11 C12 1.554(2)
C12 O3 1.450(2)
C12 C13 1.534(2)
C13 C14 1.532(2)
C13 H13A 0.9700
C13 H13B 0.9700
C14 C15 1.579(2)
C14 H14 0.9800
C15 O3 1.424(2)
C15 O2 1.4346(19)
C15 C16 1.528(2)
C16 C19 1.531(3)
C16 C17 1.534(3)
C16 C18 1.535(3)
C17 H17A 0.9600
C17 H17B 0.9600
C17 H17C 0.9600
C18 H18A 0.9600
C18 H18B 0.9600
C18 H18C 0.9600
C19 H19A 0.9600
C19 H19B 0.9600
C19 H19C 0.9600
C20 O4 1.379(2)
C20 O5 1.464(2)
C20 C26 1.521(2)
C20 C21 1.547(2)
C21 C22 1.499(2)
C21 C30 1.581(2)
C21 H21 0.9800
C22 C23 1.338(3)
C22 H22 0.9300
C23 C24 1.455(3)
C23 H23 0.9300
C24 C25 1.334(3)
C24 H24 0.9300
C25 C26 1.491(2)
C25 H25 0.9300
C26 C32 1.548(2)
C26 H26 0.9800
C27 C38 1.538(2)
C27 H27A 0.9600
C27 H27B 0.9600
C27 H27C 0.9600
C28 C38 1.533(3)
C28 H28A 0.9600
C28 H28B 0.9600
C28 H28C 0.9600
C29 C38 1.540(3)
C29 H29A 0.9600
C29 H29B 0.9600
C29 H29C 0.9600
C30 O6 1.4473(19)
C30 C31 1.530(2)
C30 C38 1.552(2)
C31 C32 1.532(2)
C31 H31A 0.9700
C31 H31B 0.9700
C32 C33 1.582(2)
C32 H32 0.9800
C33 O6 1.4152(19)
C33 O5 1.440(2)
C33 C34 1.531(2)
C34 C37 1.528(3)
C34 C35 1.531(3)
C34 C36 1.535(3)
C35 H35A 0.9600
C35 H35B 0.9600
C35 H35C 0.9600
C36 H36A 0.9600
C36 H36B 0.9600
C36 H36C 0.9600
C37 H37A 0.9600
C37 H37B 0.9600
C37 H37C 0.9600
O1 H1 0.8200
O4 H4A 0.8200
